data_1535925
loop_
_publ_author_name
'Edstrand, M.'

_publ_section_title
;
 On the structures of antimony(III) oxide halogenides. IV. The crystal
 structure of Sb8 O10 (O H)2 I2 and isomorphous bromide and chloride
;
_journal_name_full 'Arkiv foer Kemi'
_journal_page_first 279
_journal_page_last 298
_journal_volume 8
_journal_year 1955
_chemical_formula_sum 'H2 I2 O12 Sb8'
_chemical_name_systematic 'Sb8 O10 (O H)2 I2'
_space_group_IT_number 12
_symmetry_space_group_name_Hall '-C 2y'
_symmetry_space_group_name_H-M 'C 1 2/m 1'
_cell_angle_alpha 90
_cell_angle_beta 109.6
_cell_angle_gamma 90
_cell_formula_units_Z 2
_cell_length_a 19.31
_cell_length_b 4.14
_cell_length_c 10.93
_cell_volume 823.152
_citation_journal_id_ASTM ARKEAD
_cod_data_source_file Edstrand_ARKEAD_1955_250.cif
_cod_data_source_block H2I2O12Sb8
_cod_original_cell_volume 823.1522
_cod_database_code 1535925

loop_
_symmetry_equiv_pos_as_xyz
x,y,z
-x,y,-z
-x,-y,-z
x,-y,z
x+1/2,y+1/2,z
-x+1/2,y+1/2,-z
-x+1/2,-y+1/2,-z
x+1/2,-y+1/2,z

loop_
_atom_site_label
_atom_site_type_symbol
_atom_site_fract_x
_atom_site_fract_y
_atom_site_fract_z
_atom_site_occupancy
_atom_site_U_iso_or_equiv
Sb3 Sb+3 0.0858 0 0.991 1 0.0
Sb4 Sb+3 0.3147 0 0.6618 1 0.0
I1 I-1 0.1147 0 0.5345 1 0.0
Sb2 Sb+3 0.4958 0 0.2833 1 0.0
O6 O-2 0.419 0 0.787 1 0.0
O3 O-2 0.433 0 0.07 1 0.0
O4 O-2 0.205 0 0.298 1 0.0
O2 O-2 0.022 0 0.778 1 0.0
O1 O-2 0.251 0 0.797 1 0.0
O5 O-2 0.19 0 0.986 1 0.0
Sb1 Sb+3 0.2685 0 0.1645 1 0.0
